data_7205160
loop_
_publ_author_name
'Li, Yan'
'Yang, Weiping'
'Chen, Yuanyin'
'Gong, Shuling'

_publ_section_title
;
 Pendant orientation and its influence on the formation of
 hydrogen-bonded thiacalixarene nanotubes
;
_journal_issue 1
_journal_name_full CrystEngComm
_journal_page_first 259
_journal_paper_doi 10.1039/c0ce00129e
_journal_volume 13
_journal_year 2011
_chemical_formula_sum 'C55 H71 N8 O13.5 S4'
_chemical_formula_weight 1188.44
_chemical_name_systematic
;
?
;
_space_group_IT_number 14
_symmetry_cell_setting monoclinic
_symmetry_space_group_name_Hall '-P 2yn'
_symmetry_space_group_name_H-M 'P 1 21/n 1'
_atom_sites_solution_hydrogens geom
_atom_sites_solution_primary direct
_atom_sites_solution_secondary difmap
_audit_creation_method SHELXL-97
_cell_angle_alpha 90.00
_cell_angle_beta 91.2550(10)
_cell_angle_gamma 90.00
_cell_formula_units_Z 4
_cell_length_a 14.8193(10)
_cell_length_b 25.0193(18)
_cell_length_c 16.0602(11)
_cell_measurement_reflns_used 8187
_cell_measurement_temperature 200(2)
_cell_measurement_theta_max 27.65
_cell_measurement_theta_min 2.49
_cell_volume 5953.2(7)
_computing_cell_refinement 'Bruker SMART'
_computing_data_collection 'Bruker SMART'
_computing_data_reduction 'Bruker SAINT'
_computing_molecular_graphics 'Bruker SHELXTL'
_computing_publication_material 'Bruker SHELXTL'
_computing_structure_refinement 'SHELXL-97 (Sheldrick, 1997)'
_computing_structure_solution 'SHELXS-97 (Sheldrick, 1990)'
_diffrn_ambient_temperature 200(2)
_diffrn_measured_fraction_theta_full 0.999
_diffrn_measured_fraction_theta_max 0.999
_diffrn_measurement_device_type 'CCD area detector'
_diffrn_measurement_method 'phi and omega scans'
_diffrn_radiation_monochromator graphite
_diffrn_radiation_source 'fine-focus sealed tube'
_diffrn_radiation_type MoK\a
_diffrn_radiation_wavelength 0.71073
_diffrn_reflns_av_R_equivalents 0.1189
_diffrn_reflns_av_sigmaI/netI 0.0876
_diffrn_reflns_limit_h_max 15
_diffrn_reflns_limit_h_min -18
_diffrn_reflns_limit_k_max 30
_diffrn_reflns_limit_k_min -30
_diffrn_reflns_limit_l_max 19
_diffrn_reflns_limit_l_min -19
_diffrn_reflns_number 43783
_diffrn_reflns_theta_full 26.00
_diffrn_reflns_theta_max 26.00
_diffrn_reflns_theta_min 1.51
_exptl_absorpt_coefficient_mu 0.228
_exptl_absorpt_correction_T_max 0.9775
_exptl_absorpt_correction_T_min 0.9557
_exptl_absorpt_correction_type none
_exptl_crystal_colour red
_exptl_crystal_density_diffrn 1.326
_exptl_crystal_density_method 'not measured'
_exptl_crystal_description block
_exptl_crystal_F_000 2516
_exptl_crystal_size_max 0.20
_exptl_crystal_size_mid 0.10
_exptl_crystal_size_min 0.10
_refine_diff_density_max 0.930
_refine_diff_density_min -0.663
_refine_diff_density_rms 0.083
_refine_ls_extinction_method none
_refine_ls_goodness_of_fit_ref 1.019
_refine_ls_hydrogen_treatment constr
_refine_ls_matrix_type full
_refine_ls_number_parameters 744
_refine_ls_number_reflns 11689
_refine_ls_number_restraints 0
_refine_ls_restrained_S_all 1.019
_refine_ls_R_factor_all 0.0891
_refine_ls_R_factor_gt 0.0675
_refine_ls_shift/su_max 0.010
_refine_ls_shift/su_mean 0.000
_refine_ls_structure_factor_coef Fsqd
_refine_ls_weighting_details 'calc w=1/[\s^2^(Fo^2^)+(0.0825P)^2^+2.8101P] where P=(Fo^2^+2Fc^2^)/3'
_refine_ls_weighting_scheme calc
_refine_ls_wR_factor_gt 0.1590
_refine_ls_wR_factor_ref 0.1722
_reflns_number_gt 8904
_reflns_number_total 11689
_reflns_threshold_expression >2sigma(I)
_cod_data_source_file C0CE00129E.TXT
_cod_data_source_block t
_cod_depositor_comments
;
The following automatic conversions were performed:
'_symmetry_cell_setting' value 'Monoclinic' changed to 'monoclinic'
according to '/home/saulius/struct/CIF-dictionaries/cif_core.dic'
dictionary named 'cif_core.dic' version 2.4.1 from 2010-06-29.

Automatic conversion script
Id: cif_fix_enum 1555 2011-01-17 13:19:09Z saulius 
;
_cod_original_sg_symbol_H-M P2(1)/n
_cod_original_formula_sum 'C55 H71 N8 O13.50 S4'
_cod_database_code 7205160

loop_
_symmetry_equiv_pos_as_xyz
'x, y, z'
'-x+1/2, y+1/2, -z+1/2'
'-x, -y, -z'
'x-1/2, -y-1/2, z-1/2'

loop_
_atom_site_label
_atom_site_type_symbol
_atom_site_fract_x
_atom_site_fract_y
_atom_site_fract_z
_atom_site_U_iso_or_equiv
_atom_site_adp_type
_atom_site_occupancy
_atom_site_symmetry_multiplicity
_atom_site_calc_flag
_atom_site_refinement_flags
_atom_site_disorder_assembly
_atom_site_disorder_group
C1 C 0.39589(18) 0.18095(11) 0.72961(17) 0.0199(6) Uani 1 1 d . . .
C2 C 0.42136(19) 0.16643(11) 0.65006(17) 0.0214(6) Uani 1 1 d . . .
C3 C 0.45875(19) 0.11656(11) 0.63494(17) 0.0233(6) Uani 1 1 d . . .
H3 H 0.4771 0.1080 0.5802 0.028 Uiso 1 1 calc R . .
C4 C 0.46991(19) 0.07885(11) 0.69817(17) 0.0212(6) Uani 1 1 d . . .
C5 C 0.43804(19) 0.09271(11) 0.77612(17) 0.0214(6) Uani 1 1 d . . .
H5 H 0.4412 0.0670 0.8195 0.026 Uiso 1 1 calc R . .
C6 C 0.40155(18) 0.14294(11) 0.79319(17) 0.0199(6) Uani 1 1 d . . .
C7 C 0.5151(2) 0.02439(11) 0.68270(18) 0.0238(6) Uani 1 1 d . . .
C8 C 0.5711(4) 0.02432(18) 0.6066(3) 0.095(2) Uani 1 1 d . . .
H8A H 0.6057 -0.0090 0.6043 0.142 Uiso 1 1 calc R . .
H8B H 0.6126 0.0548 0.6086 0.142 Uiso 1 1 calc R . .
H8C H 0.5317 0.0271 0.5570 0.142 Uiso 1 1 calc R . .
C9 C 0.5808(4) 0.0115(2) 0.7547(3) 0.092(2) Uani 1 1 d . . .
H9A H 0.5470 0.0061 0.8058 0.137 Uiso 1 1 calc R . .
H9B H 0.6232 0.0412 0.7627 0.137 Uiso 1 1 calc R . .
H9C H 0.6143 -0.0212 0.7419 0.137 Uiso 1 1 calc R . .
C10 C 0.4448(3) -0.01816(16) 0.6790(5) 0.099(2) Uani 1 1 d . . .
H10A H 0.4079 -0.0139 0.6280 0.148 Uiso 1 1 calc R . .
H10B H 0.4063 -0.0152 0.7276 0.148 Uiso 1 1 calc R . .
H10C H 0.4740 -0.0533 0.6789 0.148 Uiso 1 1 calc R . .
C11 C 0.4252(2) 0.26613(12) 0.78796(19) 0.0297(7) Uani 1 1 d . . .
H11A H 0.4573 0.2454 0.8320 0.036 Uiso 1 1 calc R . .
H11B H 0.3916 0.2953 0.8151 0.036 Uiso 1 1 calc R . .
C12 C 0.4934(2) 0.28983(13) 0.7290(2) 0.0332(7) Uani 1 1 d . . .
C13 C 0.5088(3) 0.36003(16) 0.6207(2) 0.0464(10) Uani 1 1 d . . .
C14 C 0.27793(19) 0.19464(11) 0.90112(16) 0.0198(6) Uani 1 1 d . . .
C15 C 0.19442(19) 0.17417(11) 0.87527(16) 0.0204(6) Uani 1 1 d . . .
C16 C 0.11786(19) 0.20608(11) 0.88310(16) 0.0205(6) Uani 1 1 d . . .
C17 C 0.12512(19) 0.25635(11) 0.91996(17) 0.0233(6) Uani 1 1 d . . .
H17 H 0.0727 0.2780 0.9240 0.028 Uiso 1 1 calc R . .
C18 C 0.20712(19) 0.27575(11) 0.95108(17) 0.0214(6) Uani 1 1 d . . .
C19 C 0.28299(19) 0.24461(11) 0.93912(16) 0.0209(6) Uani 1 1 d . . .
H19 H 0.3402 0.2577 0.9574 0.025 Uiso 1 1 calc R . .
C20 C 0.2116(2) 0.32940(12) 0.99731(18) 0.0255(7) Uani 1 1 d . . .
C21 C 0.1475(2) 0.37004(12) 0.9550(2) 0.0339(8) Uani 1 1 d . . .
H21A H 0.1605 0.3722 0.8956 0.051 Uiso 1 1 calc R . .
H21B H 0.1562 0.4052 0.9807 0.051 Uiso 1 1 calc R . .
H21C H 0.0848 0.3585 0.9618 0.051 Uiso 1 1 calc R . .
C22 C 0.1817(3) 0.31932(14) 1.0870(2) 0.0414(9) Uani 1 1 d . . .
H22A H 0.1204 0.3046 1.0861 0.062 Uiso 1 1 calc R . .
H22B H 0.1826 0.3531 1.1180 0.062 Uiso 1 1 calc R . .
H22C H 0.2231 0.2939 1.1142 0.062 Uiso 1 1 calc R . .
C23 C 0.3067(2) 0.35280(13) 0.9984(2) 0.0421(9) Uani 1 1 d . . .
H23A H 0.3465 0.3305 1.0333 0.063 Uiso 1 1 calc R . .
H23B H 0.3052 0.3891 1.0211 0.063 Uiso 1 1 calc R . .
H23C H 0.3292 0.3538 0.9415 0.063 Uiso 1 1 calc R . .
C24 C 0.15120(19) 0.08497(11) 0.90010(18) 0.0238(6) Uani 1 1 d . . .
H24A H 0.1285 0.0532 0.8694 0.029 Uiso 1 1 calc R . .
H24B H 0.1002 0.1012 0.9299 0.029 Uiso 1 1 calc R . .
C25 C 0.2247(2) 0.06855(12) 0.96191(19) 0.0269(7) Uani 1 1 d . . .
C26 C 0.3707(2) 0.01851(11) 0.96275(18) 0.0244(6) Uani 1 1 d . . .
C27 C 0.01401(19) 0.14889(11) 0.76227(18) 0.0230(6) Uani 1 1 d . . .
C28 C 0.04280(19) 0.17320(11) 0.68974(19) 0.0240(6) Uani 1 1 d . . .
C29 C 0.03649(19) 0.14557(12) 0.61480(18) 0.0245(6) Uani 1 1 d . . .
C30 C 0.00276(19) 0.09326(11) 0.61369(18) 0.0240(6) Uani 1 1 d . . .
H30 H 0.0002 0.0743 0.5625 0.029 Uiso 1 1 calc R . .
C31 C -0.02698(19) 0.06833(11) 0.68533(18) 0.0230(6) Uani 1 1 d . . .
C32 C -0.02165(19) 0.09754(11) 0.75942(18) 0.0236(6) Uani 1 1 d . . .
H32 H -0.0430 0.0819 0.8092 0.028 Uiso 1 1 calc R . .
C33 C -0.0691(2) 0.01248(12) 0.68524(19) 0.0281(7) Uani 1 1 d . . .
C34 C -0.0314(3) -0.02111(14) 0.7582(2) 0.0444(9) Uani 1 1 d . . .
H34A H 0.0345 -0.0230 0.7551 0.067 Uiso 1 1 calc R . .
H34B H -0.0567 -0.0573 0.7550 0.067 Uiso 1 1 calc R . .
H34C H -0.0480 -0.0045 0.8109 0.067 Uiso 1 1 calc R . .
C35 C -0.0500(3) -0.01802(13) 0.6043(2) 0.0416(9) Uani 1 1 d . . .
H35A H -0.0793 0.0004 0.5572 0.062 Uiso 1 1 calc R . .
H35B H -0.0739 -0.0544 0.6083 0.062 Uiso 1 1 calc R . .
H35C H 0.0153 -0.0195 0.5960 0.062 Uiso 1 1 calc R . .
C36 C -0.1712(2) 0.01855(14) 0.6931(3) 0.0447(9) Uani 1 1 d . . .
H36A H -0.1845 0.0353 0.7466 0.067 Uiso 1 1 calc R . .
H36B H -0.1998 -0.0168 0.6901 0.067 Uiso 1 1 calc R . .
H36C H -0.1948 0.0410 0.6476 0.067 Uiso 1 1 calc R . .
C37 C 0.0176(2) 0.26585(12) 0.6737(2) 0.0357(8) Uani 1 1 d . . .
H37A H -0.0300 0.2667 0.7159 0.043 Uiso 1 1 calc R . .
H37B H -0.0115 0.2591 0.6186 0.043 Uiso 1 1 calc R . .
C38 C 0.0658(2) 0.31875(12) 0.67237(19) 0.0302(7) Uani 1 1 d . . .
C39 C 0.2112(2) 0.36244(12) 0.71169(18) 0.0281(7) Uani 1 1 d . . .
C40 C 0.1498(2) 0.21726(12) 0.52235(18) 0.0248(6) Uani 1 1 d . . .
C41 C 0.2335(2) 0.19945(11) 0.55227(17) 0.0223(6) Uani 1 1 d . . .
C42 C 0.30813(19) 0.23263(11) 0.54631(17) 0.0219(6) Uani 1 1 d . . .
C43 C 0.2984(2) 0.28346(12) 0.51048(17) 0.0239(6) Uani 1 1 d . . .
H43 H 0.3493 0.3064 0.5087 0.029 Uiso 1 1 calc R . .
C44 C 0.2159(2) 0.30123(11) 0.47745(17) 0.0242(6) Uani 1 1 d . . .
C45 C 0.1421(2) 0.26757(12) 0.48534(17) 0.0253(7) Uani 1 1 d . . .
H45 H 0.0847 0.2791 0.4650 0.030 Uiso 1 1 calc R . .
C46 C 0.2085(2) 0.35412(12) 0.42863(19) 0.0295(7) Uani 1 1 d . . .
C47 C 0.2802(3) 0.39453(14) 0.4573(3) 0.0493(10) Uani 1 1 d . . .
H47A H 0.2723 0.4279 0.4259 0.074 Uiso 1 1 calc R . .
H47B H 0.3404 0.3799 0.4474 0.074 Uiso 1 1 calc R . .
H47C H 0.2739 0.4017 0.5168 0.074 Uiso 1 1 calc R . .
C48 C 0.2228(4) 0.34190(16) 0.3367(2) 0.0632(13) Uani 1 1 d . . .
H48A H 0.1764 0.3168 0.3168 0.095 Uiso 1 1 calc R . .
H48B H 0.2826 0.3260 0.3300 0.095 Uiso 1 1 calc R . .
H48C H 0.2184 0.3751 0.3044 0.095 Uiso 1 1 calc R . .
C49 C 0.1165(2) 0.38006(14) 0.4400(3) 0.0472(10) Uani 1 1 d . . .
H49A H 0.1158 0.4154 0.4137 0.071 Uiso 1 1 calc R . .
H49B H 0.1050 0.3838 0.4996 0.071 Uiso 1 1 calc R . .
H49C H 0.0696 0.3576 0.4140 0.071 Uiso 1 1 calc R . .
C50 C 0.2562(2) 0.10822(12) 0.52554(19) 0.0314(7) Uani 1 1 d . . .
H50A H 0.3183 0.1118 0.5048 0.038 Uiso 1 1 calc R . .
H50B H 0.2137 0.1133 0.4778 0.038 Uiso 1 1 calc R . .
C51 C 0.2439(2) 0.05325(12) 0.56094(18) 0.0265(7) Uani 1 1 d . . .
C52 C 0.21753(19) 0.00335(11) 0.69168(19) 0.0239(6) Uani 1 1 d . . .
C53 C 0.7917(5) 0.2983(3) 0.8170(4) 0.118(2) Uani 1 1 d . . .
H53A H 0.8363 0.2864 0.8590 0.177 Uiso 1 1 calc R . .
H53B H 0.7955 0.2757 0.7674 0.177 Uiso 1 1 calc R . .
H53C H 0.7310 0.2957 0.8397 0.177 Uiso 1 1 calc R . .
C54 C 0.8094(9) 0.3518(3) 0.7953(4) 0.181(5) Uani 1 1 d . . .
C55 C 0.8063(5) 0.3694(3) 0.7114(4) 0.121(2) Uani 1 1 d . . .
H55A H 0.7529 0.3919 0.7020 0.181 Uiso 1 1 calc R . .
H55B H 0.8030 0.3384 0.6742 0.181 Uiso 1 1 calc R . .
H55C H 0.8607 0.3901 0.6999 0.181 Uiso 1 1 calc R . .
N1 N 0.46262(19) 0.33120(11) 0.68198(16) 0.0346(6) Uani 1 1 d . . .
H1 H 0.4068 0.3414 0.6908 0.041 Uiso 1 1 calc R . .
N2 N 0.5927(2) 0.34465(15) 0.6076(2) 0.0650(10) Uani 1 1 d . . .
H2A H 0.6253 0.3615 0.5708 0.078 Uiso 1 1 calc R . .
H2B H 0.6159 0.3176 0.6358 0.078 Uiso 1 1 calc R . .
N3 N 0.28575(16) 0.03320(9) 0.93037(15) 0.0249(5) Uani 1 1 d . . .
H3A H 0.2693 0.0176 0.8833 0.030 Uiso 1 1 calc R . .
N4 N 0.39402(19) 0.03689(11) 1.03734(16) 0.0359(7) Uani 1 1 d . . .
H4A H 0.4469 0.0286 1.0597 0.043 Uiso 1 1 calc R . .
H4B H 0.3566 0.0574 1.0646 0.043 Uiso 1 1 calc R . .
N5 N 0.15239(18) 0.31858(10) 0.70347(16) 0.0313(6) Uani 1 1 d . . .
H5A H 0.1737 0.2875 0.7203 0.038 Uiso 1 1 calc R . .
N6 N 0.1845(2) 0.40773(10) 0.67736(17) 0.0365(7) Uani 1 1 d . . .
H6A H 0.2193 0.4362 0.6808 0.044 Uiso 1 1 calc R . .
H6B H 0.1320 0.4095 0.6509 0.044 Uiso 1 1 calc R . .
N7 N 0.23055(17) 0.04975(9) 0.64494(15) 0.0250(6) Uani 1 1 d . . .
H7 H 0.2302 0.0801 0.6726 0.030 Uiso 1 1 calc R . .
N8 N 0.20445(18) -0.04180(10) 0.64914(16) 0.0316(6) Uani 1 1 d . . .
H8D H 0.1952 -0.0720 0.6758 0.038 Uiso 1 1 calc R . .
H8E H 0.2050 -0.0415 0.5944 0.038 Uiso 1 1 calc R . .
O1 O 0.36263(13) 0.23181(7) 0.74389(12) 0.0242(4) Uani 1 1 d . . .
O2 O 0.56928(17) 0.27149(11) 0.72589(19) 0.0560(7) Uani 1 1 d . . .
O3 O 0.4696(2) 0.39697(13) 0.58525(18) 0.0704(9) Uani 1 1 d . . .
O4 O 0.18792(13) 0.12316(7) 0.84250(12) 0.0230(4) Uani 1 1 d . . .
O5 O 0.23027(16) 0.08713(10) 1.03184(13) 0.0390(6) Uani 1 1 d . . .
O6 O 0.41773(15) -0.01030(8) 0.91968(13) 0.0319(5) Uani 1 1 d . . .
O7 O 0.08029(14) 0.22401(8) 0.69294(13) 0.0277(5) Uani 1 1 d . . .
O8 O 0.02666(17) 0.35796(9) 0.64594(16) 0.0460(6) Uani 1 1 d . . .
O9 O 0.28346(15) 0.35621(8) 0.74980(14) 0.0355(5) Uani 1 1 d . . .
O10 O 0.24075(14) 0.14857(7) 0.58663(12) 0.0250(5) Uani 1 1 d . . .
O11 O 0.24683(18) 0.01476(9) 0.51493(14) 0.0425(6) Uani 1 1 d . . .
O12 O 0.21771(15) 0.00610(8) 0.76768(13) 0.0316(5) Uani 1 1 d . . .
O13 O 0.8774(7) 0.3689(4) 0.8412(4) 0.263(5) Uani 1 1 d . . .
O14 O 0.4554(7) 0.4956(5) 0.4911(8) 0.162(5) Uani 0.50 1 d P . .
H14A H 0.4296 0.5167 0.4597 0.243 Uiso 0.50 1 d PR . .
H14B H 0.4179 0.4738 0.5065 0.243 Uiso 0.50 1 d PR . .
S1 S 0.42124(5) 0.21296(3) 0.56611(5) 0.02603(19) Uani 1 1 d . . .
S2 S 0.37883(5) 0.15615(3) 0.89927(4) 0.02093(17) Uani 1 1 d . . .
S3 S 0.00653(5) 0.18475(3) 0.85754(5) 0.02596(19) Uani 1 1 d . . .
S4 S 0.05364(5) 0.17493(3) 0.51531(5) 0.0303(2) Uani 1 1 d . . .

loop_
_atom_site_aniso_label
_atom_site_aniso_U_11
_atom_site_aniso_U_22
_atom_site_aniso_U_33
_atom_site_aniso_U_23
_atom_site_aniso_U_13
_atom_site_aniso_U_12
C1 0.0158(14) 0.0173(14) 0.0266(15) -0.0006(11) -0.0012(11) 0.0012(11)
C2 0.0171(15) 0.0229(15) 0.0242(14) 0.0052(11) 0.0004(11) 0.0003(12)
C3 0.0207(16) 0.0273(16) 0.0219(14) -0.0015(11) 0.0021(11) 0.0007(12)
C4 0.0192(15) 0.0205(15) 0.0238(14) -0.0020(11) -0.0001(11) -0.0011(12)
C5 0.0215(15) 0.0189(14) 0.0237(14) 0.0024(11) -0.0005(11) 0.0038(12)
C6 0.0142(14) 0.0219(15) 0.0235(14) 0.0001(11) -0.0007(11) 0.0007(11)
C7 0.0240(16) 0.0202(15) 0.0273(15) -0.0031(11) 0.0033(12) 0.0043(12)
C8 0.158(6) 0.048(3) 0.082(3) 0.022(2) 0.070(4) 0.056(3)
C9 0.103(4) 0.090(4) 0.079(3) -0.038(3) -0.040(3) 0.076(3)
C10 0.041(3) 0.028(2) 0.228(7) -0.032(3) 0.021(3) -0.003(2)
C11 0.0363(19) 0.0198(15) 0.0330(17) -0.0046(12) 0.0020(14) -0.0021(13)
C12 0.0283(19) 0.0294(18) 0.0418(19) -0.0053(14) 0.0015(14) -0.0047(14)
C13 0.055(3) 0.050(2) 0.0338(19) 0.0018(17) -0.0067(18) -0.026(2)
C14 0.0176(15) 0.0226(15) 0.0192(14) -0.0010(11) -0.0006(11) 0.0012(11)
C15 0.0245(16) 0.0201(14) 0.0166(13) -0.0030(10) 0.0008(11) 0.0017(12)
C16 0.0178(15) 0.0232(15) 0.0205(14) -0.0016(11) 0.0007(11) -0.0003(12)
C17 0.0186(15) 0.0235(15) 0.0279(15) -0.0040(12) 0.0028(12) 0.0032(12)
C18 0.0203(15) 0.0202(15) 0.0238(14) -0.0046(11) 0.0025(11) 0.0001(12)
C19 0.0201(15) 0.0233(15) 0.0192(14) -0.0019(11) 0.0010(11) -0.0002(12)
C20 0.0239(16) 0.0230(15) 0.0296(16) -0.0082(12) 0.0016(12) 0.0011(12)
C21 0.0360(19) 0.0211(16) 0.0449(19) -0.0042(13) 0.0041(15) 0.0040(14)
C22 0.057(2) 0.0338(19) 0.0334(19) -0.0111(14) 0.0005(17) 0.0023(17)
C23 0.0311(19) 0.0272(18) 0.068(2) -0.0198(16) -0.0031(17) -0.0024(15)
C24 0.0205(16) 0.0189(15) 0.0321(16) -0.0019(12) 0.0012(12) -0.0017(12)
C25 0.0242(17) 0.0235(16) 0.0333(17) 0.0016(12) 0.0054(13) 0.0005(13)
C26 0.0273(17) 0.0183(14) 0.0276(15) 0.0036(12) 0.0005(12) 0.0038(12)
C27 0.0152(15) 0.0237(15) 0.0299(15) -0.0026(12) -0.0035(12) -0.0002(12)
C28 0.0157(15) 0.0188(15) 0.0372(17) 0.0007(12) -0.0052(12) -0.0040(11)
C29 0.0160(15) 0.0252(16) 0.0321(16) 0.0043(12) -0.0023(12) 0.0001(12)
C30 0.0199(15) 0.0219(15) 0.0299(16) -0.0017(12) -0.0046(12) -0.0020(12)
C31 0.0178(15) 0.0213(15) 0.0296(15) 0.0011(12) -0.0057(12) -0.0016(12)
C32 0.0172(15) 0.0252(16) 0.0283(15) 0.0009(12) 0.0001(12) -0.0045(12)
C33 0.0272(17) 0.0231(16) 0.0337(17) 0.0004(12) -0.0039(13) -0.0073(13)
C34 0.055(2) 0.0286(18) 0.049(2) 0.0053(15) -0.0093(18) -0.0093(17)
C35 0.046(2) 0.0300(18) 0.049(2) -0.0073(15) 0.0037(17) -0.0120(16)
C36 0.033(2) 0.037(2) 0.064(2) 0.0000(17) 0.0046(17) -0.0132(16)
C37 0.0270(18) 0.0266(17) 0.053(2) 0.0006(15) -0.0015(15) 0.0005(14)
C38 0.0350(19) 0.0221(16) 0.0334(17) -0.0024(13) -0.0019(14) 0.0004(14)
C39 0.0345(19) 0.0193(15) 0.0306(16) -0.0033(12) 0.0038(14) -0.0013(13)
C40 0.0237(16) 0.0263(16) 0.0243(15) 0.0029(12) -0.0007(12) -0.0050(13)
C41 0.0257(16) 0.0215(15) 0.0198(14) 0.0023(11) -0.0006(12) 0.0000(12)
C42 0.0198(15) 0.0266(16) 0.0193(14) 0.0009(11) 0.0001(11) 0.0015(12)
C43 0.0226(16) 0.0241(15) 0.0250(15) 0.0038(12) -0.0003(12) -0.0035(12)
C44 0.0254(16) 0.0227(15) 0.0244(15) 0.0038(12) 0.0000(12) 0.0015(12)
C45 0.0214(16) 0.0298(17) 0.0246(15) 0.0042(12) -0.0021(12) 0.0001(13)
C46 0.0302(18) 0.0289(17) 0.0292(16) 0.0099(13) -0.0021(13) -0.0005(14)
C47 0.041(2) 0.0312(19) 0.075(3) 0.0238(18) -0.0083(19) -0.0082(16)
C48 0.114(4) 0.042(2) 0.034(2) 0.0153(17) 0.008(2) 0.004(2)
C49 0.034(2) 0.038(2) 0.069(3) 0.0245(18) -0.0025(18) 0.0052(16)
C50 0.0367(19) 0.0291(17) 0.0281(16) 0.0005(13) -0.0037(14) -0.0030(14)
C51 0.0237(16) 0.0262(16) 0.0294(16) -0.0002(13) -0.0032(12) 0.0015(13)
C52 0.0188(15) 0.0207(15) 0.0319(17) -0.0028(12) -0.0028(12) 0.0042(12)
C53 0.160(7) 0.107(5) 0.089(4) 0.028(4) 0.020(4) -0.034(5)
C54 0.382(16) 0.117(6) 0.044(3) 0.005(3) -0.002(6) -0.126(8)
C55 0.135(6) 0.119(6) 0.107(5) 0.045(4) -0.024(4) -0.013(5)
N1 0.0325(16) 0.0321(15) 0.0393(16) 0.0045(12) 0.0041(12) -0.0098(12)
N2 0.049(2) 0.082(3) 0.065(2) 0.014(2) 0.0226(18) -0.021(2)
N3 0.0245(14) 0.0229(13) 0.0272(13) -0.0034(10) -0.0034(10) 0.0064(11)
N4 0.0359(16) 0.0451(17) 0.0264(14) -0.0056(12) -0.0056(12) 0.0160(13)
N5 0.0343(16) 0.0159(13) 0.0434(16) 0.0037(11) -0.0036(12) -0.0018(11)
N6 0.0450(18) 0.0224(14) 0.0417(16) 0.0051(11) -0.0099(13) -0.0090(12)
N7 0.0286(14) 0.0163(12) 0.0301(13) -0.0028(10) -0.0022(11) 0.0004(10)
N8 0.0419(17) 0.0191(13) 0.0335(14) -0.0015(11) -0.0028(12) -0.0024(12)
O1 0.0216(11) 0.0190(10) 0.0320(11) 0.0017(8) 0.0015(9) 0.0033(8)
O2 0.0302(15) 0.0572(18) 0.081(2) 0.0121(15) 0.0123(13) 0.0064(13)
O3 0.081(2) 0.074(2) 0.0551(18) 0.0325(16) -0.0176(16) -0.0260(18)
O4 0.0242(11) 0.0187(10) 0.0259(10) -0.0055(8) -0.0019(8) 0.0024(8)
O5 0.0360(14) 0.0542(15) 0.0269(12) -0.0106(11) 0.0026(10) 0.0146(12)
O6 0.0299(12) 0.0304(12) 0.0353(12) -0.0064(9) -0.0033(10) 0.0102(10)
O7 0.0234(11) 0.0194(11) 0.0402(12) 0.0007(9) -0.0043(9) -0.0051(9)
O8 0.0446(15) 0.0256(12) 0.0671(17) 0.0058(11) -0.0134(13) 0.0032(11)
O9 0.0308(13) 0.0238(11) 0.0515(14) -0.0039(10) -0.0070(11) 0.0012(10)
O10 0.0295(12) 0.0187(10) 0.0268(11) 0.0049(8) -0.0018(9) -0.0010(9)
O11 0.0667(18) 0.0265(12) 0.0342(13) -0.0065(10) -0.0004(12) 0.0015(12)
O12 0.0427(14) 0.0230(11) 0.0291(12) -0.0008(9) -0.0006(10) 0.0047(10)
O13 0.371(12) 0.319(11) 0.098(5) 0.029(6) 0.009(6) -0.196(10)
O14 0.168(12) 0.137(8) 0.179(11) 0.078(8) -0.041(10) -0.032(10)
S1 0.0203(4) 0.0308(4) 0.0271(4) 0.0103(3) 0.0025(3) 0.0029(3)
S2 0.0183(4) 0.0239(4) 0.0206(3) -0.0013(3) -0.0003(3) 0.0047(3)
S3 0.0165(4) 0.0298(4) 0.0316(4) -0.0076(3) 0.0000(3) 0.0001(3)
S4 0.0278(4) 0.0342(4) 0.0287(4) 0.0072(3) -0.0074(3) -0.0110(3)

loop_
_atom_type_symbol
_atom_type_description
_atom_type_scat_dispersion_real
_atom_type_scat_dispersion_imag
_atom_type_scat_source
C C 0.0033 0.0016 'International Tables Vol C Tables 4.2.6.8 and 6.1.1.4'
H H 0.0000 0.0000 'International Tables Vol C Tables 4.2.6.8 and 6.1.1.4'
N N 0.0061 0.0033 'International Tables Vol C Tables 4.2.6.8 and 6.1.1.4'
O O 0.0106 0.0060 'International Tables Vol C Tables 4.2.6.8 and 6.1.1.4'
S S 0.1246 0.1234 'International Tables Vol C Tables 4.2.6.8 and 6.1.1.4'

loop_
_geom_angle_atom_site_label_1
_geom_angle_atom_site_label_2
_geom_angle_atom_site_label_3
_geom_angle
_geom_angle_site_symmetry_1
_geom_angle_site_symmetry_3
_geom_angle_publ_flag
O1 C1 C2 119.8(2) . . ?
O1 C1 C6 121.4(2) . . ?
C2 C1 C6 118.8(2) . . ?
C1 C2 C3 120.9(2) . . ?
C1 C2 S1 122.0(2) . . ?
C3 C2 S1 116.7(2) . . ?
C2 C3 C4 121.5(3) . . ?
C2 C3 H3 119.3 . . ?
C4 C3 H3 119.3 . . ?
C5 C4 C3 116.7(3) . . ?
C5 C4 C7 121.5(2) . . ?
C3 C4 C7 121.8(2) . . ?
C4 C5 C6 122.7(3) . . ?
C4 C5 H5 118.6 . . ?
C6 C5 H5 118.6 . . ?
C1 C6 C5 119.1(3) . . ?
C1 C6 S2 124.4(2) . . ?
C5 C6 S2 116.0(2) . . ?
C10 C7 C8 111.5(4) . . ?
C10 C7 C9 108.2(4) . . ?
C8 C7 C9 105.2(4) . . ?
C10 C7 C4 109.4(3) . . ?
C8 C7 C4 112.6(3) . . ?
C9 C7 C4 109.7(3) . . ?
C7 C8 H8A 109.5 . . ?
C7 C8 H8B 109.5 . . ?
H8A C8 H8B 109.5 . . ?
C7 C8 H8C 109.5 . . ?
H8A C8 H8C 109.5 . . ?
H8B C8 H8C 109.5 . . ?
C7 C9 H9A 109.5 . . ?
C7 C9 H9B 109.5 . . ?
H9A C9 H9B 109.5 . . ?
C7 C9 H9C 109.5 . . ?
H9A C9 H9C 109.5 . . ?
H9B C9 H9C 109.5 . . ?
C7 C10 H10A 109.5 . . ?
C7 C10 H10B 109.5 . . ?
H10A C10 H10B 109.5 . . ?
C7 C10 H10C 109.5 . . ?
H10A C10 H10C 109.5 . . ?
H10B C10 H10C 109.5 . . ?
O1 C11 C12 110.9(2) . . ?
O1 C11 H11A 109.5 . . ?
C12 C11 H11A 109.5 . . ?
O1 C11 H11B 109.5 . . ?
C12 C11 H11B 109.5 . . ?
H11A C11 H11B 108.1 . . ?
O2 C12 N1 124.5(3) . . ?
O2 C12 C11 120.4(3) . . ?
N1 C12 C11 115.1(3) . . ?
O3 C13 N2 125.7(4) . . ?
O3 C13 N1 118.6(4) . . ?
N2 C13 N1 115.7(4) . . ?
C19 C14 C15 119.9(3) . . ?
C19 C14 S2 117.1(2) . . ?
C15 C14 S2 122.5(2) . . ?
O4 C15 C14 120.4(2) . . ?
O4 C15 C16 120.8(2) . . ?
C14 C15 C16 118.8(2) . . ?
C17 C16 C15 120.0(3) . . ?
C17 C16 S3 115.6(2) . . ?
C15 C16 S3 124.1(2) . . ?
C18 C17 C16 121.8(3) . . ?
C18 C17 H17 119.1 . . ?
C16 C17 H17 119.1 . . ?
C19 C18 C17 117.3(2) . . ?
C19 C18 C20 122.2(3) . . ?
C17 C18 C20 120.5(3) . . ?
C18 C19 C14 122.0(3) . . ?
C18 C19 H19 119.0 . . ?
C14 C19 H19 119.0 . . ?
C23 C20 C18 111.8(2) . . ?
C23 C20 C22 109.7(3) . . ?
C18 C20 C22 107.4(2) . . ?
C23 C20 C21 108.2(3) . . ?
C18 C20 C21 110.2(2) . . ?
C22 C20 C21 109.5(3) . . ?
C20 C21 H21A 109.5 . . ?
C20 C21 H21B 109.5 . . ?
H21A C21 H21B 109.5 . . ?
C20 C21 H21C 109.5 . . ?
H21A C21 H21C 109.5 . . ?
H21B C21 H21C 109.5 . . ?
C20 C22 H22A 109.5 . . ?
C20 C22 H22B 109.5 . . ?
H22A C22 H22B 109.5 . . ?
C20 C22 H22C 109.5 . . ?
H22A C22 H22C 109.5 . . ?
H22B C22 H22C 109.5 . . ?
C20 C23 H23A 109.5 . . ?
C20 C23 H23B 109.5 . . ?
H23A C23 H23B 109.5 . . ?
C20 C23 H23C 109.5 . . ?
H23A C23 H23C 109.5 . . ?
H23B C23 H23C 109.5 . . ?
O4 C24 C25 108.9(2) . . ?
O4 C24 H24A 109.9 . . ?
C25 C24 H24A 109.9 . . ?
O4 C24 H24B 109.9 . . ?
C25 C24 H24B 109.9 . . ?
H24A C24 H24B 108.3 . . ?
O5 C25 N3 123.8(3) . . ?
O5 C25 C24 122.3(3) . . ?
N3 C25 C24 113.8(3) . . ?
O6 C26 N4 125.1(3) . . ?
O6 C26 N3 117.5(3) . . ?
N4 C26 N3 117.4(3) . . ?
C28 C27 C32 120.0(3) . . ?
C28 C27 S3 121.8(2) . . ?
C32 C27 S3 117.6(2) . . ?
O7 C28 C27 120.0(3) . . ?
O7 C28 C29 120.5(3) . . ?
C27 C28 C29 119.5(3) . . ?
C28 C29 C30 119.5(3) . . ?
C28 C29 S4 124.3(2) . . ?
C30 C29 S4 115.6(2) . . ?
C31 C30 C29 121.9(3) . . ?
C31 C30 H30 119.0 . . ?
C29 C30 H30 119.0 . . ?
C30 C31 C32 117.2(3) . . ?
C30 C31 C33 123.1(3) . . ?
C32 C31 C33 119.6(3) . . ?
C27 C32 C31 121.7(3) . . ?
C27 C32 H32 119.1 . . ?
C31 C32 H32 119.1 . . ?
C36 C33 C31 108.3(3) . . ?
C36 C33 C34 109.6(3) . . ?
C31 C33 C34 110.9(2) . . ?
C36 C33 C35 108.6(3) . . ?
C31 C33 C35 111.8(3) . . ?
C34 C33 C35 107.6(3) . . ?
C33 C34 H34A 109.5 . . ?
C33 C34 H34B 109.5 . . ?
H34A C34 H34B 109.5 . . ?
C33 C34 H34C 109.5 . . ?
H34A C34 H34C 109.5 . . ?
H34B C34 H34C 109.5 . . ?
C33 C35 H35A 109.5 . . ?
C33 C35 H35B 109.5 . . ?
H35A C35 H35B 109.5 . . ?
C33 C35 H35C 109.5 . . ?
H35A C35 H35C 109.5 . . ?
H35B C35 H35C 109.5 . . ?
C33 C36 H36A 109.5 . . ?
C33 C36 H36B 109.5 . . ?
H36A C36 H36B 109.5 . . ?
C33 C36 H36C 109.5 . . ?
H36A C36 H36C 109.5 . . ?
H36B C36 H36C 109.5 . . ?
O7 C37 C38 110.0(3) . . ?
O7 C37 H37A 109.7 . . ?
C38 C37 H37A 109.7 . . ?
O7 C37 H37B 109.7 . . ?
C38 C37 H37B 109.7 . . ?
H37A C37 H37B 108.2 . . ?
O8 C38 N5 124.7(3) . . ?
O8 C38 C37 119.6(3) . . ?
N5 C38 C37 115.7(3) . . ?
O9 C39 N6 124.5(3) . . ?
O9 C39 N5 118.6(3) . . ?
N6 C39 N5 116.9(3) . . ?
C41 C40 C45 119.9(3) . . ?
C41 C40 S4 122.5(2) . . ?
C45 C40 S4 116.9(2) . . ?
C42 C41 O10 121.4(3) . . ?
C42 C41 C40 119.3(3) . . ?
O10 C41 C40 119.3(3) . . ?
C41 C42 C43 119.7(3) . . ?
C41 C42 S1 125.0(2) . . ?
C43 C42 S1 114.5(2) . . ?
C44 C43 C42 121.8(3) . . ?
C44 C43 H43 119.1 . . ?
C42 C43 H43 119.1 . . ?
C45 C44 C43 117.2(3) . . ?
C45 C44 C46 121.4(3) . . ?
C43 C44 C46 121.3(3) . . ?
C44 C45 C40 122.0(3) . . ?
C44 C45 H45 119.0 . . ?
C40 C45 H45 119.0 . . ?
C49 C46 C48 110.1(3) . . ?
C49 C46 C47 107.4(3) . . ?
C48 C46 C47 108.2(3) . . ?
C49 C46 C44 111.0(3) . . ?
C48 C46 C44 108.1(3) . . ?
C47 C46 C44 111.9(2) . . ?
C46 C47 H47A 109.5 . . ?
C46 C47 H47B 109.5 . . ?
H47A C47 H47B 109.5 . . ?
C46 C47 H47C 109.5 . . ?
H47A C47 H47C 109.5 . . ?
H47B C47 H47C 109.5 . . ?
C46 C48 H48A 109.5 . . ?
C46 C48 H48B 109.5 . . ?
H48A C48 H48B 109.5 . . ?
C46 C48 H48C 109.5 . . ?
H48A C48 H48C 109.5 . . ?
H48B C48 H48C 109.5 . . ?
C46 C49 H49A 109.5 . . ?
C46 C49 H49B 109.5 . . ?
H49A C49 H49B 109.5 . . ?
C46 C49 H49C 109.5 . . ?
H49A C49 H49C 109.5 . . ?
H49B C49 H49C 109.5 . . ?
O10 C50 C51 111.4(2) . . ?
O10 C50 H50A 109.4 . . ?
C51 C50 H50A 109.4 . . ?
O10 C50 H50B 109.4 . . ?
C51 C50 H50B 109.4 . . ?
H50A C50 H50B 108.0 . . ?
O11 C51 N7 123.8(3) . . ?
O11 C51 C50 119.3(3) . . ?
N7 C51 C50 116.9(3) . . ?
O12 C52 N8 123.8(3) . . ?
O12 C52 N7 119.5(3) . . ?
N8 C52 N7 116.7(3) . . ?
C54 C53 H53A 109.5 . . ?
C54 C53 H53B 109.5 . . ?
H53A C53 H53B 109.5 . . ?
C54 C53 H53C 109.5 . . ?
H53A C53 H53C 109.5 . . ?
H53B C53 H53C 109.5 . . ?
O13 C54 C53 108.4(9) . . ?
O13 C54 C55 116.3(8) . . ?
C53 C54 C55 121.9(6) . . ?
C54 C55 H55A 109.5 . . ?
C54 C55 H55B 109.5 . . ?
H55A C55 H55B 109.5 . . ?
C54 C55 H55C 109.5 . . ?
H55A C55 H55C 109.5 . . ?
H55B C55 H55C 109.5 . . ?
C12 N1 C13 128.2(3) . . ?
C12 N1 H1 115.9 . . ?
C13 N1 H1 115.9 . . ?
C13 N2 H2A 120.0 . . ?
C13 N2 H2B 120.0 . . ?
H2A N2 H2B 120.0 . . ?
C25 N3 C26 128.9(3) . . ?
C25 N3 H3A 115.6 . . ?
C26 N3 H3A 115.6 . . ?
C26 N4 H4A 120.0 . . ?
C26 N4 H4B 120.0 . . ?
H4A N4 H4B 120.0 . . ?
C38 N5 C39 127.4(3) . . ?
C38 N5 H5A 116.3 . . ?
C39 N5 H5A 116.3 . . ?
C39 N6 H6A 120.0 . . ?
C39 N6 H6B 120.0 . . ?
H6A N6 H6B 120.0 . . ?
C51 N7 C52 127.3(2) . . ?
C51 N7 H7 116.3 . . ?
C52 N7 H7 116.3 . . ?
C52 N8 H8D 120.0 . . ?
C52 N8 H8E 120.0 . . ?
H8D N8 H8E 120.0 . . ?
C1 O1 C11 113.7(2) . . ?
C15 O4 C24 113.0(2) . . ?
C28 O7 C37 113.9(2) . . ?
C41 O10 C50 112.7(2) . . ?
O14 O14 H14A 117.5 3_666 . ?
O14 O14 H14B 134.7 3_666 . ?
H14A O14 H14B 107.7 . . ?
C42 S1 C2 107.65(13) . . ?
C6 S2 C14 107.10(13) . . ?
C16 S3 C27 106.00(13) . . ?
C40 S4 C29 108.58(13) . . ?

loop_
_geom_bond_atom_site_label_1
_geom_bond_atom_site_label_2
_geom_bond_distance
_geom_bond_site_symmetry_2
_geom_bond_publ_flag
C1 O1 1.386(3) . ?
C1 C2 1.389(4) . ?
C1 C6 1.396(4) . ?
C2 C3 1.389(4) . ?
C2 S1 1.781(3) . ?
C3 C4 1.393(4) . ?
C3 H3 0.9500 . ?
C4 C5 1.392(4) . ?
C4 C7 1.541(4) . ?
C5 C6 1.397(4) . ?
C5 H5 0.9500 . ?
C6 S2 1.775(3) . ?
C7 C10 1.489(5) . ?
C7 C8 1.492(5) . ?
C7 C9 1.530(5) . ?
C8 H8A 0.9800 . ?
C8 H8B 0.9800 . ?
C8 H8C 0.9800 . ?
C9 H9A 0.9800 . ?
C9 H9B 0.9800 . ?
C9 H9C 0.9800 . ?
C10 H10A 0.9800 . ?
C10 H10B 0.9800 . ?
C10 H10C 0.9800 . ?
C11 O1 1.438(3) . ?
C11 C12 1.521(4) . ?
C11 H11A 0.9900 . ?
C11 H11B 0.9900 . ?
C12 O2 1.217(4) . ?
C12 N1 1.354(4) . ?
C13 O3 1.225(5) . ?
C13 N2 1.323(5) . ?
C13 N1 1.410(4) . ?
C14 C19 1.393(4) . ?
C14 C15 1.394(4) . ?
C14 S2 1.779(3) . ?
C15 O4 1.383(3) . ?
C15 C16 1.395(4) . ?
C16 C17 1.393(4) . ?
C16 S3 1.774(3) . ?
C17 C18 1.391(4) . ?
C17 H17 0.9500 . ?
C18 C19 1.385(4) . ?
C18 C20 1.535(4) . ?
C19 H19 0.9500 . ?
C20 C23 1.526(4) . ?
C20 C22 1.538(4) . ?
C20 C21 1.539(4) . ?
C21 H21A 0.9800 . ?
C21 H21B 0.9800 . ?
C21 H21C 0.9800 . ?
C22 H22A 0.9800 . ?
C22 H22B 0.9800 . ?
C22 H22C 0.9800 . ?
C23 H23A 0.9800 . ?
C23 H23B 0.9800 . ?
C23 H23C 0.9800 . ?
C24 O4 1.445(3) . ?
C24 C25 1.515(4) . ?
C24 H24A 0.9900 . ?
C24 H24B 0.9900 . ?
C25 O5 1.217(4) . ?
C25 N3 1.370(4) . ?
C26 O6 1.227(4) . ?
C26 N4 1.322(4) . ?
C26 N3 1.401(4) . ?
C27 C28 1.389(4) . ?
C27 C32 1.390(4) . ?
C27 S3 1.779(3) . ?
C28 O7 1.388(3) . ?
C28 C29 1.389(4) . ?
C29 C30 1.401(4) . ?
C29 S4 1.782(3) . ?
C30 C31 1.389(4) . ?
C30 H30 0.9500 . ?
C31 C32 1.397(4) . ?
C31 C33 1.530(4) . ?
C32 H32 0.9500 . ?
C33 C36 1.529(5) . ?
C33 C34 1.537(4) . ?
C33 C35 1.538(4) . ?
C34 H34A 0.9800 . ?
C34 H34B 0.9800 . ?
C34 H34C 0.9800 . ?
C35 H35A 0.9800 . ?
C35 H35B 0.9800 . ?
C35 H35C 0.9800 . ?
C36 H36A 0.9800 . ?
C36 H36B 0.9800 . ?
C36 H36C 0.9800 . ?
C37 O7 1.429(4) . ?
C37 C38 1.504(4) . ?
C37 H37A 0.9900 . ?
C37 H37B 0.9900 . ?
C38 O8 1.212(4) . ?
C38 N5 1.366(4) . ?
C39 O9 1.232(4) . ?
C39 N6 1.317(4) . ?
C39 N5 1.406(4) . ?
C40 C41 1.394(4) . ?
C40 C45 1.395(4) . ?
C40 S4 1.777(3) . ?
C41 C42 1.388(4) . ?
C41 O10 1.390(3) . ?
C42 C43 1.402(4) . ?
C42 S1 1.769(3) . ?
C43 C44 1.394(4) . ?
C43 H43 0.9500 . ?
C44 C45 1.388(4) . ?
C44 C46 1.541(4) . ?
C45 H45 0.9500 . ?
C46 C49 1.524(5) . ?
C46 C48 1.526(5) . ?
C46 C47 1.530(5) . ?
C47 H47A 0.9800 . ?
C47 H47B 0.9800 . ?
C47 H47C 0.9800 . ?
C48 H48A 0.9800 . ?
C48 H48B 0.9800 . ?
C48 H48C 0.9800 . ?
C49 H49A 0.9800 . ?
C49 H49B 0.9800 . ?
C49 H49C 0.9800 . ?
C50 O10 1.430(4) . ?
C50 C51 1.501(4) . ?
C50 H50A 0.9900 . ?
C50 H50B 0.9900 . ?
C51 O11 1.215(4) . ?
C51 N7 1.370(4) . ?
C52 O12 1.223(3) . ?
C52 N8 1.332(4) . ?
C52 N7 1.398(4) . ?
C53 C54 1.408(8) . ?
C53 H53A 0.9800 . ?
C53 H53B 0.9800 . ?
C53 H53C 0.9800 . ?
C54 O13 1.308(11) . ?
C54 C55 1.418(8) . ?
C55 H55A 0.9800 . ?
C55 H55B 0.9800 . ?
C55 H55C 0.9800 . ?
N1 H1 0.8800 . ?
N2 H2A 0.8800 . ?
N2 H2B 0.8800 . ?
N3 H3A 0.8800 . ?
N4 H4A 0.8800 . ?
N4 H4B 0.8800 . ?
N5 H5A 0.8800 . ?
N6 H6A 0.8800 . ?
N6 H6B 0.8800 . ?
N7 H7 0.8800 . ?
N8 H8D 0.8800 . ?
N8 H8E 0.8800 . ?
O14 O14 1.36(2) 3_666 ?
O14 H14A 0.8199 . ?
O14 H14B 0.8200 . ?

loop_
_geom_torsion_atom_site_label_1
_geom_torsion_atom_site_label_2
_geom_torsion_atom_site_label_3
_geom_torsion_atom_site_label_4
_geom_torsion
_geom_torsion_site_symmetry_1
_geom_torsion_site_symmetry_2
_geom_torsion_site_symmetry_3
_geom_torsion_site_symmetry_4
_geom_torsion_publ_flag
O1 C1 C2 C3 177.0(3) . . . . ?
C6 C1 C2 C3 -5.2(4) . . . . ?
O1 C1 C2 S1 5.1(4) . . . . ?
C6 C1 C2 S1 -177.1(2) . . . . ?
C1 C2 C3 C4 1.7(4) . . . . ?
S1 C2 C3 C4 174.0(2) . . . . ?
C2 C3 C4 C5 2.8(4) . . . . ?
C2 C3 C4 C7 -177.3(3) . . . . ?
C3 C4 C5 C6 -4.0(4) . . . . ?
C7 C4 C5 C6 176.2(3) . . . . ?
O1 C1 C6 C5 -178.2(2) . . . . ?
C2 C1 C6 C5 4.1(4) . . . . ?
O1 C1 C6 S2 -6.6(4) . . . . ?
C2 C1 C6 S2 175.7(2) . . . . ?
C4 C5 C6 C1 0.5(4) . . . . ?
C4 C5 C6 S2 -171.7(2) . . . . ?
C5 C4 C7 C10 74.8(4) . . . . ?
C3 C4 C7 C10 -105.0(4) . . . . ?
C5 C4 C7 C8 -160.5(4) . . . . ?
C3 C4 C7 C8 19.6(5) . . . . ?
C5 C4 C7 C9 -43.7(4) . . . . ?
C3 C4 C7 C9 136.5(4) . . . . ?
O1 C11 C12 O2 -101.5(4) . . . . ?
O1 C11 C12 N1 78.1(3) . . . . ?
C19 C14 C15 O4 -175.7(2) . . . . ?
S2 C14 C15 O4 -3.5(4) . . . . ?
C19 C14 C15 C16 4.3(4) . . . . ?
S2 C14 C15 C16 176.5(2) . . . . ?
O4 C15 C16 C17 176.9(2) . . . . ?
C14 C15 C16 C17 -3.1(4) . . . . ?
O4 C15 C16 S3 3.0(4) . . . . ?
C14 C15 C16 S3 -177.0(2) . . . . ?
C15 C16 C17 C18 -1.2(4) . . . . ?
S3 C16 C17 C18 173.2(2) . . . . ?
C16 C17 C18 C19 4.2(4) . . . . ?
C16 C17 C18 C20 -175.3(3) . . . . ?
C17 C18 C19 C14 -3.0(4) . . . . ?
C20 C18 C19 C14 176.5(3) . . . . ?
C15 C14 C19 C18 -1.2(4) . . . . ?
S2 C14 C19 C18 -173.8(2) . . . . ?
C19 C18 C20 C23 21.2(4) . . . . ?
C17 C18 C20 C23 -159.4(3) . . . . ?
C19 C18 C20 C22 -99.2(3) . . . . ?
C17 C18 C20 C22 80.2(3) . . . . ?
C19 C18 C20 C21 141.5(3) . . . . ?
C17 C18 C20 C21 -39.0(4) . . . . ?
O4 C24 C25 O5 100.6(3) . . . . ?
O4 C24 C25 N3 -76.5(3) . . . . ?
C32 C27 C28 O7 -178.5(3) . . . . ?
S3 C27 C28 O7 10.4(4) . . . . ?
C32 C27 C28 C29 -0.7(4) . . . . ?
S3 C27 C28 C29 -171.8(2) . . . . ?
O7 C28 C29 C30 176.7(3) . . . . ?
C27 C28 C29 C30 -1.2(4) . . . . ?
O7 C28 C29 S4 -12.5(4) . . . . ?
C27 C28 C29 S4 169.6(2) . . . . ?
C28 C29 C30 C31 1.7(4) . . . . ?
S4 C29 C30 C31 -169.9(2) . . . . ?
C29 C30 C31 C32 -0.3(4) . . . . ?
C29 C30 C31 C33 176.4(3) . . . . ?
C28 C27 C32 C31 2.1(4) . . . . ?
S3 C27 C32 C31 173.6(2) . . . . ?
C30 C31 C32 C27 -1.6(4) . . . . ?
C33 C31 C32 C27 -178.5(3) . . . . ?
C30 C31 C33 C36 -103.5(3) . . . . ?
C32 C31 C33 C36 73.2(3) . . . . ?
C30 C31 C33 C34 136.3(3) . . . . ?
C32 C31 C33 C34 -47.1(4) . . . . ?
C30 C31 C33 C35 16.1(4) . . . . ?
C32 C31 C33 C35 -167.2(3) . . . . ?
O7 C37 C38 O8 169.8(3) . . . . ?
O7 C37 C38 N5 -11.3(4) . . . . ?
C45 C40 C41 C42 1.3(4) . . . . ?
S4 C40 C41 C42 172.0(2) . . . . ?
C45 C40 C41 O10 -178.0(3) . . . . ?
S4 C40 C41 O10 -7.3(4) . . . . ?
O10 C41 C42 C43 179.3(3) . . . . ?
C40 C41 C42 C43 0.1(4) . . . . ?
O10 C41 C42 S1 9.5(4) . . . . ?
C40 C41 C42 S1 -169.8(2) . . . . ?
C41 C42 C43 C44 -2.5(4) . . . . ?
S1 C42 C43 C44 168.4(2) . . . . ?
C42 C43 C44 C45 3.3(4) . . . . ?
C42 C43 C44 C46 -172.3(3) . . . . ?
C43 C44 C45 C40 -1.9(4) . . . . ?
C46 C44 C45 C40 173.7(3) . . . . ?
C41 C40 C45 C44 -0.3(4) . . . . ?
S4 C40 C45 C44 -171.5(2) . . . . ?
C45 C44 C46 C49 35.7(4) . . . . ?
C43 C44 C46 C49 -148.8(3) . . . . ?
C45 C44 C46 C48 -85.1(4) . . . . ?
C43 C44 C46 C48 90.3(4) . . . . ?
C45 C44 C46 C47 155.8(3) . . . . ?
C43 C44 C46 C47 -28.8(4) . . . . ?
O10 C50 C51 O11 173.6(3) . . . . ?
O10 C50 C51 N7 -7.0(4) . . . . ?
O2 C12 N1 C13 1.5(5) . . . . ?
C11 C12 N1 C13 -178.1(3) . . . . ?
O3 C13 N1 C12 -179.1(3) . . . . ?
N2 C13 N1 C12 -0.1(5) . . . . ?
O5 C25 N3 C26 -11.8(5) . . . . ?
C24 C25 N3 C26 165.3(3) . . . . ?
O6 C26 N3 C25 -173.2(3) . . . . ?
N4 C26 N3 C25 6.6(5) . . . . ?
O8 C38 N5 C39 0.7(5) . . . . ?
C37 C38 N5 C39 -178.1(3) . . . . ?
O9 C39 N5 C38 171.8(3) . . . . ?
N6 C39 N5 C38 -8.3(5) . . . . ?
O11 C51 N7 C52 -0.7(5) . . . . ?
C50 C51 N7 C52 180.0(3) . . . . ?
O12 C52 N7 C51 171.0(3) . . . . ?
N8 C52 N7 C51 -9.8(4) . . . . ?
C2 C1 O1 C11 -106.4(3) . . . . ?
C6 C1 O1 C11 75.9(3) . . . . ?
C12 C11 O1 C1 81.1(3) . . . . ?
C14 C15 O4 C24 104.5(3) . . . . ?
C16 C15 O4 C24 -75.5(3) . . . . ?
C25 C24 O4 C15 -78.8(3) . . . . ?
C27 C28 O7 C37 -96.5(3) . . . . ?
C29 C28 O7 C37 85.6(3) . . . . ?
C38 C37 O7 C28 -175.7(3) . . . . ?
C42 C41 O10 C50 -92.5(3) . . . . ?
C40 C41 O10 C50 86.8(3) . . . . ?
C51 C50 O10 C41 -167.7(2) . . . . ?
C41 C42 S1 C2 -36.2(3) . . . . ?
C43 C42 S1 C2 153.5(2) . . . . ?
C1 C2 S1 C42 -64.9(3) . . . . ?
C3 C2 S1 C42 122.9(2) . . . . ?
C1 C6 S2 C14 44.8(3) . . . . ?
C5 C6 S2 C14 -143.4(2) . . . . ?
C19 C14 S2 C6 -121.5(2) . . . . ?
C15 C14 S2 C6 66.1(3) . . . . ?
C17 C16 S3 C27 143.4(2) . . . . ?
C15 C16 S3 C27 -42.5(3) . . . . ?
C28 C27 S3 C16 -62.0(3) . . . . ?
C32 C27 S3 C16 126.7(2) . . . . ?
C41 C40 S4 C29 54.1(3) . . . . ?
C45 C40 S4 C29 -135.0(2) . . . . ?
C28 C29 S4 C40 43.3(3) . . . . ?
C30 C29 S4 C40 -145.6(2) . . . . ?
